data_1554906
loop_
_publ_author_name
'Wu, Tuoqi'
'Senior, James'
'Bremner, Glen'
'Finden, Jeremy'
'Branda, Neil R.'

_publ_section_title
;
 Unusual structural changes as a result of weathering benzofuran-based
 diarylethenes in simulated sunlight
;
_journal_issue 12
_journal_name_full 'Organic Chemistry Frontiers'
_journal_page_first 1961
_journal_paper_doi 10.1039/C9QO00409B
_journal_volume 6
_journal_year 2019
_chemical_formula_moiety 'C94 H90 F8 O14'
_chemical_formula_sum 'C47 H45 F4 O7'
_chemical_formula_weight 797.83
_space_group_crystal_system triclinic
_space_group_IT_number 2
_space_group_name_Hall '-P 1'
_space_group_name_H-M_alt 'P -1'
_atom_sites_solution_hydrogens geom
_audit_creation_method SHELXL-2016/6
_audit_update_record
;
2019-03-17 deposited with the CCDC.	2019-04-24 downloaded from the CCDC.
;
_cell_angle_alpha 107.986(4)
_cell_angle_beta 112.427(4)
_cell_angle_gamma 96.387(5)
_cell_formula_units_Z 2
_cell_length_a 11.4709(17)
_cell_length_b 13.897(2)
_cell_length_c 14.895(2)
_cell_measurement_reflns_used 9942
_cell_measurement_temperature 296(2)
_cell_measurement_theta_max 28.33
_cell_measurement_theta_min 2.20
_cell_volume 2015.5(5)
_computing_structure_refinement 'SHELXL-2016/6 (Sheldrick, 2016)'
_computing_structure_solution 'SHELXT 2014/5 (Sheldrick, 2014)'
_diffrn_ambient_temperature 296(2)
_diffrn_measured_fraction_theta_full 1.000
_diffrn_measured_fraction_theta_max 1.000
_diffrn_measurement_device_type 'Bruker APEX-II CCD'
_diffrn_measurement_method '\f and \w scans'
_diffrn_radiation_type MoK\a
_diffrn_radiation_wavelength 0.71073
_diffrn_reflns_av_R_equivalents 0.0547
_diffrn_reflns_av_unetI/netI 0.0572
_diffrn_reflns_Laue_measured_fraction_full 1.000
_diffrn_reflns_Laue_measured_fraction_max 1.000
_diffrn_reflns_limit_h_max 15
_diffrn_reflns_limit_h_min -15
_diffrn_reflns_limit_k_max 18
_diffrn_reflns_limit_k_min -18
_diffrn_reflns_limit_l_max 19
_diffrn_reflns_limit_l_min -19
_diffrn_reflns_number 30478
_diffrn_reflns_point_group_measured_fraction_full 1.000
_diffrn_reflns_point_group_measured_fraction_max 1.000
_diffrn_reflns_theta_full 25.242
_diffrn_reflns_theta_max 28.283
_diffrn_reflns_theta_min 1.596
_exptl_absorpt_coefficient_mu 0.099
_exptl_absorpt_correction_type none
_exptl_crystal_colour yellow
_exptl_crystal_density_diffrn 1.315
_exptl_crystal_description plate
_exptl_crystal_F_000 838
_exptl_crystal_size_max 0.406
_exptl_crystal_size_mid 0.205
_exptl_crystal_size_min 0.163
_exptl_transmission_factor_max 0.7457
_exptl_transmission_factor_min 0.5770
_refine_diff_density_max 0.734
_refine_diff_density_min -0.502
_refine_diff_density_rms 0.065
_refine_ls_extinction_method none
_refine_ls_goodness_of_fit_ref 1.082
_refine_ls_hydrogen_treatment constr
_refine_ls_matrix_type full
_refine_ls_number_parameters 534
_refine_ls_number_reflns 10011
_refine_ls_number_restraints 6
_refine_ls_restrained_S_all 1.081
_refine_ls_R_factor_all 0.1248
_refine_ls_R_factor_gt 0.0777
_refine_ls_shift/su_max 0.001
_refine_ls_shift/su_mean 0.000
_refine_ls_structure_factor_coef Fsqd
_refine_ls_weighting_details 'w=1/[\s^2^(Fo^2^)+(0.1449P)^2^+0.4728P] where P=(Fo^2^+2Fc^2^)/3'
_refine_ls_weighting_scheme calc
_refine_ls_wR_factor_gt 0.2288
_refine_ls_wR_factor_ref 0.2729
_reflns_Friedel_coverage 0.000
_reflns_number_gt 5865
_reflns_number_total 10011
_reflns_threshold_expression 'I > 2\s(I)'
_cod_data_source_file c9qo00409b2.cif
_cod_data_source_block mo_TW_S164_NONPC_0m_a
_cod_original_cell_volume 2015.4(5)
_cod_database_code 1554906
_shelx_shelxl_version_number 2016/6
_shelx_space_group_comment
;
The symmetry employed for this shelxl refinement is uniquely defined
by the following loop, which should always be used as a source of
symmetry information in preference to the above space-group names.
They are only intended as comments.
;
_shelx_estimated_absorpt_t_min 0.961
_shelx_estimated_absorpt_t_max 0.984

loop_
_space_group_symop_operation_xyz
'x, y, z'
'-x, -y, -z'

loop_
_atom_site_label
_atom_site_type_symbol
_atom_site_fract_x
_atom_site_fract_y
_atom_site_fract_z
_atom_site_U_iso_or_equiv
_atom_site_adp_type
_atom_site_occupancy
_atom_site_site_symmetry_order
_atom_site_calc_flag
_atom_site_refinement_flags_posn
_atom_site_refinement_flags_adp
C1 C 0.2313(3) 0.3128(2) 0.4613(2) 0.0467(6) Uani 1 1 d . .
O1 O 0.67942(18) 0.51576(13) 0.71258(15) 0.0445(4) Uani 1 1 d . .
F1 F 0.0739(2) 0.15608(16) 0.4151(2) 0.0892(7) Uani 1 1 d . .
C2 C 0.3713(3) 0.31658(19) 0.52081(19) 0.0404(5) Uani 1 1 d . .
O2 O 0.62067(19) 0.07235(14) 0.46005(15) 0.0486(5) Uani 1 1 d . .
F2 F 0.0877(2) 0.18812(18) 0.28708(16) 0.0921(8) Uani 1 1 d . .
F3 F 0.17128(17) 0.34709(14) 0.52281(14) 0.0609(5) Uani 1 1 d . .
O3 O 0.2995(2) 0.72459(17) 0.6379(2) 0.0681(6) Uani 1 1 d . .
C3 C 0.3815(3) 0.21171(19) 0.47512(19) 0.0399(5) Uani 1 1 d . .
C40 C 0.0282(3) -0.1915(2) 0.0748(2) 0.0563(7) Uani 1 1 d . .
C41 C 0.0151(5) -0.3069(3) 0.0535(4) 0.1023(16) Uani 1 1 d . .
H41A H -0.059604 -0.347656 -0.012158 0.153 Uiso 1 1 calc R U
H41B H 0.004474 -0.321866 0.109057 0.153 Uiso 1 1 calc R U
H41C H 0.092320 -0.324506 0.049934 0.153 Uiso 1 1 calc R U
C42 C -0.0960(4) -0.1658(4) 0.0754(3) 0.0971(15) Uani 1 1 d . .
H42A H -0.169129 -0.210963 0.010451 0.146 Uiso 1 1 calc R U
H42B H -0.091358 -0.094151 0.083005 0.146 Uiso 1 1 calc R U
H42C H -0.106471 -0.176058 0.132983 0.146 Uiso 1 1 calc R U
C43 C 0.0444(4) -0.1678(4) -0.0134(3) 0.0866(12) Uani 1 1 d . .
H43A H -0.031585 -0.207123 -0.078640 0.130 Uiso 1 1 calc R U
H43B H 0.120141 -0.187077 -0.018495 0.130 Uiso 1 1 calc R U
H43C H 0.054863 -0.094285 0.001058 0.130 Uiso 1 1 calc R U
C44 C 0.6914(13) 0.0289(10) 0.2472(10) 0.264(2) Uani 1 1 d . U
H44A H 0.603979 0.007815 0.240445 0.317 Uiso 1 1 calc R U
H44B H 0.725055 0.102753 0.292307 0.317 Uiso 1 1 calc R U
C45 C 0.6741(8) 0.0220(5) 0.1342(4) 0.144(3) Uani 1 1 d . .
H45A H 0.588997 0.029174 0.095577 0.216 Uiso 1 1 calc R U
H45B H 0.683129 -0.044536 0.097016 0.216 Uiso 1 1 calc R U
H45C H 0.739614 0.077224 0.141630 0.216 Uiso 1 1 calc R U
C39 C 0.2636(3) 0.0397(2) 0.3323(2) 0.0434(6) Uani 1 1 d . .
C38 C 0.1479(3) -0.0301(2) 0.2452(2) 0.0491(6) Uani 1 1 d . .
H38 H 0.068954 -0.012459 0.233031 0.059 Uiso 1 1 calc R U
C37 C 0.1493(3) -0.1234(2) 0.1780(2) 0.0494(6) Uani 1 1 d . .
C36 C 0.2673(3) -0.1523(2) 0.2010(2) 0.0538(7) Uani 1 1 d . .
H36 H 0.268557 -0.216251 0.157495 0.065 Uiso 1 1 calc R U
C35 C 0.3807(3) -0.0886(2) 0.2859(2) 0.0524(7) Uani 1 1 d . .
H35 H 0.457410 -0.110090 0.300164 0.063 Uiso 1 1 calc R U
C34 C 0.3814(3) 0.0093(2) 0.3515(2) 0.0451(6) Uani 1 1 d . .
C33 C 0.4962(3) 0.0841(2) 0.4346(2) 0.0437(6) Uani 1 1 d . .
C32 C 1.1064(3) 0.2625(3) 0.6949(3) 0.0780(11) Uani 1 1 d . .
H32A H 1.091110 0.247218 0.623283 0.117 Uiso 1 1 calc R U
H32B H 1.083829 0.198336 0.703427 0.117 Uiso 1 1 calc R U
H32C H 1.196968 0.297036 0.740711 0.117 Uiso 1 1 calc R U
C31 C 0.9664(3) 0.5315(3) 0.7564(3) 0.0694(9) Uani 1 1 d . .
H31A H 1.028633 0.503933 0.734698 0.104 Uiso 1 1 calc R U
H31B H 1.011191 0.593834 0.819058 0.104 Uiso 1 1 calc R U
H31C H 0.905651 0.548051 0.701561 0.104 Uiso 1 1 calc R U
C30 C 0.7014(3) 0.1674(2) 0.5389(2) 0.0449(6) Uani 1 1 d . .
C29 C 0.8354(3) 0.1911(2) 0.5870(2) 0.0502(6) Uani 1 1 d . .
H29 H 0.881803 0.143499 0.569647 0.060 Uiso 1 1 calc R U
C28 C 0.8963(3) 0.2914(2) 0.6635(2) 0.0472(6) Uani 1 1 d . .
C27 C 0.8262(3) 0.3634(2) 0.6916(2) 0.0432(6) Uani 1 1 d . .
C26 C 0.4343(4) 0.3075(5) 1.0175(4) 0.1068(17) Uani 1 1 d . .
H26A H 0.386516 0.353907 0.992918 0.160 Uiso 1 1 calc R U
H26B H 0.429970 0.307866 1.080698 0.160 Uiso 1 1 calc R U
H26C H 0.396750 0.237731 0.964641 0.160 Uiso 1 1 calc R U
C25 C 0.6353(5) 0.4473(4) 1.1359(3) 0.0907(13) Uani 1 1 d . .
H25A H 0.727643 0.468829 1.158275 0.136 Uiso 1 1 calc R U
H25B H 0.619781 0.437774 1.191966 0.136 Uiso 1 1 calc R U
H25C H 0.595569 0.500028 1.117743 0.136 Uiso 1 1 calc R U
C24 C 0.6532(6) 0.2677(4) 1.0677(4) 0.1065(16) Uani 1 1 d . .
H24A H 0.614635 0.200516 1.010610 0.160 Uiso 1 1 calc R U
H24B H 0.652475 0.261191 1.129810 0.160 Uiso 1 1 calc R U
H24C H 0.741641 0.292998 1.080405 0.160 Uiso 1 1 calc R U
C23 C 0.5761(3) 0.3438(3) 1.0399(3) 0.0615(8) Uani 1 1 d . .
C22 C 0.4967(3) 0.3139(2) 0.7563(2) 0.0450(6) Uani 1 1 d . .
H22 H 0.431882 0.272749 0.689102 0.054 Uiso 1 1 calc R U
C21 C 0.4912(3) 0.2990(2) 0.8427(2) 0.0493(6) Uani 1 1 d . .
H21 H 0.422663 0.247424 0.831863 0.059 Uiso 1 1 calc R U
F4 F 0.21458(18) 0.37112(15) 0.40136(14) 0.0645(5) Uani 1 1 d . .
O4 O 0.5353(2) 0.83339(16) 0.76134(19) 0.0659(6) Uani 1 1 d . .
C4 C 0.2668(3) 0.1420(2) 0.3961(2) 0.0442(6) Uani 1 1 d . .
O5 O 0.89735(19) 0.45525(15) 0.77681(15) 0.0522(5) Uani 1 1 d . .
C5 C 0.1607(3) 0.1947(2) 0.3862(2) 0.0530(7) Uani 1 1 d . .
C8 C 0.6912(2) 0.33794(19) 0.64069(19) 0.0386(5) Uani 1 1 d . .
C7 C 0.6081(2) 0.40720(18) 0.67497(19) 0.0388(5) Uani 1 1 d . .
O7 O 0.7795(3) -0.0327(2) 0.3141(3) 0.0940(9) Uani 1 1 d . .
C6 C 0.4684(3) 0.40223(19) 0.59608(19) 0.0399(5) Uani 1 1 d . .
O6 O 1.0290(2) 0.32823(18) 0.72001(18) 0.0641(6) Uani 1 1 d . .
C9 C 0.6301(3) 0.2373(2) 0.56296(19) 0.0394(5) Uani 1 1 d . .
C10 C 0.4981(2) 0.18128(19) 0.49530(19) 0.0398(5) Uani 1 1 d . .
C11 C 0.4634(3) 0.5105(2) 0.6285(2) 0.0415(6) Uani 1 1 d . .
C13 C 0.3908(3) 0.6687(2) 0.6515(2) 0.0493(6) Uani 1 1 d . .
C14 C 0.5206(3) 0.7287(2) 0.7199(2) 0.0494(7) Uani 1 1 d . .
C15 C 0.6212(3) 0.6807(2) 0.7414(2) 0.0471(6) Uani 1 1 d . .
H15 H 0.707414 0.719400 0.784887 0.057 Uiso 1 1 calc R U
C16 C 0.5881(3) 0.5719(2) 0.6954(2) 0.0429(6) Uani 1 1 d . .
C17 C 0.5974(2) 0.38920(18) 0.76904(19) 0.0388(5) Uani 1 1 d . .
C18 C 0.6928(3) 0.4465(2) 0.8698(2) 0.0526(7) Uani 1 1 d . .
H18 H 0.763227 0.496130 0.880337 0.063 Uiso 1 1 calc R U
C19 C 0.6862(3) 0.4318(3) 0.9558(2) 0.0570(8) Uani 1 1 d . .
H19 H 0.751695 0.472442 1.022792 0.068 Uiso 1 1 calc R U
C01C C 0.6557(4) 0.8962(3) 0.8474(3) 0.0712(9) Uani 1 1 d . .
H01A H 0.725295 0.887757 0.827353 0.107 Uiso 1 1 calc R U
H01B H 0.669723 0.874986 0.905416 0.107 Uiso 1 1 calc R U
H01C H 0.653630 0.968358 0.867700 0.107 Uiso 1 1 calc R U
C01D C 0.1672(4) 0.6689(3) 0.5851(4) 0.0811(11) Uani 1 1 d . .
H01D H 0.147521 0.624082 0.514751 0.122 Uiso 1 1 calc R U
H01E H 0.113717 0.717360 0.582770 0.122 Uiso 1 1 calc R U
H01F H 0.150063 0.627213 0.621610 0.122 Uiso 1 1 calc R U
C20 C 0.5843(3) 0.3583(2) 0.9443(2) 0.0475(6) Uani 1 1 d . .
C12 C 0.3623(3) 0.5609(2) 0.6056(2) 0.0475(6) Uani 1 1 d . .
H12 H 0.276724 0.521853 0.559746 0.057 Uiso 1 1 calc R U

loop_
_atom_site_aniso_label
_atom_site_aniso_U_11
_atom_site_aniso_U_22
_atom_site_aniso_U_33
_atom_site_aniso_U_23
_atom_site_aniso_U_13
_atom_site_aniso_U_12
C1 0.0505(16) 0.0497(15) 0.0475(14) 0.0203(12) 0.0256(12) 0.0217(12)
O1 0.0448(10) 0.0350(9) 0.0564(11) 0.0181(8) 0.0246(9) 0.0103(8)
F1 0.0634(13) 0.0602(12) 0.138(2) 0.0126(13) 0.0612(14) 0.0072(10)
C2 0.0444(14) 0.0394(12) 0.0400(12) 0.0137(10) 0.0211(11) 0.0151(11)
O2 0.0485(11) 0.0418(10) 0.0522(11) 0.0138(8) 0.0204(9) 0.0187(8)
F2 0.0855(15) 0.0780(14) 0.0592(12) 0.0030(10) -0.0084(11) 0.0393(12)
F3 0.0533(10) 0.0614(10) 0.0654(11) 0.0110(9) 0.0334(9) 0.0170(8)
O3 0.0732(16) 0.0525(12) 0.0821(16) 0.0258(12) 0.0319(13) 0.0374(12)
C3 0.0435(14) 0.0396(12) 0.0382(12) 0.0143(10) 0.0191(11) 0.0136(11)
C40 0.0560(18) 0.0482(15) 0.0480(15) 0.0093(13) 0.0158(13) 0.0042(13)
C41 0.104(3) 0.048(2) 0.089(3) 0.015(2) -0.007(2) -0.006(2)
C42 0.054(2) 0.117(4) 0.072(2) -0.001(2) 0.0136(18) 0.004(2)
C43 0.086(3) 0.098(3) 0.054(2) 0.024(2) 0.0203(19) 0.003(2)
C44 0.264(2) 0.264(2) 0.264(2) 0.1010(8) 0.1162(9) 0.0688(6)
C45 0.281(9) 0.137(5) 0.133(4) 0.091(4) 0.153(6) 0.152(6)
C39 0.0488(15) 0.0407(13) 0.0412(13) 0.0153(11) 0.0200(12) 0.0135(11)
C38 0.0493(16) 0.0445(14) 0.0485(15) 0.0148(12) 0.0193(13) 0.0109(12)
C37 0.0541(17) 0.0406(13) 0.0470(14) 0.0135(12) 0.0195(13) 0.0073(12)
C36 0.0609(18) 0.0388(14) 0.0518(16) 0.0088(12) 0.0212(14) 0.0135(13)
C35 0.0576(17) 0.0391(13) 0.0535(16) 0.0132(12) 0.0205(14) 0.0150(12)
C34 0.0494(15) 0.0394(13) 0.0437(14) 0.0146(11) 0.0186(12) 0.0125(11)
C33 0.0472(15) 0.0407(13) 0.0430(13) 0.0138(11) 0.0200(12) 0.0164(11)
C32 0.0505(19) 0.096(3) 0.089(3) 0.029(2) 0.0347(19) 0.0319(19)
C31 0.0556(19) 0.0544(18) 0.089(2) 0.0245(18) 0.0267(18) 0.0067(15)
C30 0.0485(15) 0.0438(13) 0.0451(14) 0.0166(12) 0.0225(12) 0.0158(12)
C29 0.0495(16) 0.0523(15) 0.0530(16) 0.0193(13) 0.0249(13) 0.0229(13)
C28 0.0413(14) 0.0538(15) 0.0497(15) 0.0209(13) 0.0212(12) 0.0163(12)
C27 0.0443(14) 0.0450(13) 0.0421(13) 0.0173(11) 0.0196(11) 0.0138(11)
C26 0.086(3) 0.174(5) 0.083(3) 0.061(3) 0.055(2) 0.016(3)
C25 0.112(3) 0.104(3) 0.063(2) 0.026(2) 0.051(2) 0.024(3)
C24 0.152(5) 0.123(4) 0.109(3) 0.082(3) 0.082(4) 0.074(4)
C23 0.067(2) 0.079(2) 0.0560(17) 0.0348(17) 0.0363(16) 0.0229(17)
C22 0.0457(15) 0.0433(13) 0.0418(13) 0.0142(11) 0.0181(11) 0.0068(11)
C21 0.0482(15) 0.0491(15) 0.0534(15) 0.0213(13) 0.0250(13) 0.0080(12)
F4 0.0644(11) 0.0680(11) 0.0620(11) 0.0360(9) 0.0179(9) 0.0251(9)
O4 0.0806(16) 0.0390(10) 0.0765(15) 0.0215(10) 0.0318(13) 0.0209(11)
C4 0.0441(14) 0.0439(13) 0.0416(13) 0.0131(11) 0.0188(11) 0.0106(11)
O5 0.0485(11) 0.0474(10) 0.0486(11) 0.0119(9) 0.0148(9) 0.0101(9)
C5 0.0442(15) 0.0519(16) 0.0506(16) 0.0104(13) 0.0154(13) 0.0135(13)
C8 0.0423(14) 0.0405(12) 0.0382(12) 0.0173(10) 0.0206(11) 0.0131(10)
C7 0.0422(13) 0.0326(11) 0.0392(12) 0.0121(10) 0.0172(11) 0.0087(10)
O7 0.0790(18) 0.0618(15) 0.132(2) 0.0173(16) 0.0459(17) 0.0426(14)
C6 0.0463(14) 0.0392(12) 0.0389(12) 0.0154(10) 0.0224(11) 0.0139(11)
O6 0.0426(11) 0.0639(13) 0.0735(14) 0.0145(11) 0.0212(10) 0.0188(10)
C9 0.0438(14) 0.0411(12) 0.0409(12) 0.0191(11) 0.0220(11) 0.0163(11)
C10 0.0409(13) 0.0390(12) 0.0398(12) 0.0147(10) 0.0177(11) 0.0132(10)
C11 0.0489(15) 0.0402(13) 0.0415(13) 0.0166(11) 0.0240(11) 0.0166(11)
C13 0.0598(17) 0.0465(14) 0.0538(15) 0.0242(13) 0.0296(14) 0.0274(13)
C14 0.0678(19) 0.0380(13) 0.0542(16) 0.0227(12) 0.0329(14) 0.0198(13)
C15 0.0536(16) 0.0405(13) 0.0518(15) 0.0178(12) 0.0280(13) 0.0110(12)
C16 0.0535(16) 0.0388(12) 0.0499(14) 0.0226(11) 0.0300(13) 0.0185(11)
C17 0.0423(13) 0.0355(12) 0.0399(12) 0.0131(10) 0.0199(11) 0.0129(10)
C18 0.0503(16) 0.0533(16) 0.0452(14) 0.0109(13) 0.0224(13) -0.0018(13)
C19 0.0524(17) 0.0677(19) 0.0378(14) 0.0127(13) 0.0167(12) 0.0004(14)
C01C 0.088(3) 0.0437(16) 0.074(2) 0.0197(16) 0.031(2) 0.0125(17)
C01D 0.070(3) 0.080(2) 0.101(3) 0.039(2) 0.036(2) 0.041(2)
C20 0.0522(16) 0.0538(15) 0.0463(14) 0.0222(13) 0.0279(13) 0.0182(13)
C12 0.0534(16) 0.0430(14) 0.0468(14) 0.0163(12) 0.0218(12) 0.0190(12)

loop_
_atom_type_symbol
_atom_type_description
_atom_type_scat_dispersion_real
_atom_type_scat_dispersion_imag
_atom_type_scat_source
C C 0.0033 0.0016 'International Tables Vol C Tables 4.2.6.8 and 6.1.1.4'
H H 0.0000 0.0000 'International Tables Vol C Tables 4.2.6.8 and 6.1.1.4'
F F 0.0171 0.0103 'International Tables Vol C Tables 4.2.6.8 and 6.1.1.4'
O O 0.0106 0.0060 'International Tables Vol C Tables 4.2.6.8 and 6.1.1.4'

loop_
_geom_angle_atom_site_label_1
_geom_angle_atom_site_label_2
_geom_angle_atom_site_label_3
_geom_angle
F3 C1 F4 105.6(2)
F3 C1 C2 114.1(2)
F4 C1 C2 113.1(2)
F3 C1 C5 109.7(2)
F4 C1 C5 108.2(2)
C2 C1 C5 106.1(2)
C16 O1 C7 106.65(19)
C6 C2 C3 128.1(2)
C6 C2 C1 126.9(2)
C3 C2 C1 104.9(2)
C33 O2 C30 104.9(2)
C13 O3 C01D 117.9(3)
C4 C3 C10 119.1(2)
C4 C3 C2 115.0(2)
C10 C3 C2 125.4(2)
C42 C40 C41 109.0(4)
C42 C40 C43 107.4(3)
C41 C40 C43 109.5(3)
C42 C40 C37 112.2(3)
C41 C40 C37 111.1(3)
C43 C40 C37 107.5(3)
C40 C41 H41A 109.5
C40 C41 H41B 109.5
H41A C41 H41B 109.5
C40 C41 H41C 109.5
H41A C41 H41C 109.5
H41B C41 H41C 109.5
C40 C42 H42A 109.5
C40 C42 H42B 109.5
H42A C42 H42B 109.5
C40 C42 H42C 109.5
H42A C42 H42C 109.5
H42B C42 H42C 109.5
C40 C43 H43A 109.5
C40 C43 H43B 109.5
H43A C43 H43B 109.5
C40 C43 H43C 109.5
H43A C43 H43C 109.5
H43B C43 H43C 109.5
C45 C44 O7 125.0(9)
C45 C44 H44A 106.1
O7 C44 H44A 106.1
C45 C44 H44B 106.1
O7 C44 H44B 106.1
H44A C44 H44B 106.3
C44 C45 H45A 109.5
C44 C45 H45B 109.5
H45A C45 H45B 109.5
C44 C45 H45C 109.5
H45A C45 H45C 109.5
H45B C45 H45C 109.5
C34 C39 C38 118.0(2)
C34 C39 C4 119.2(2)
C38 C39 C4 122.6(3)
C37 C38 C39 121.8(3)
C37 C38 H38 119.1
C39 C38 H38 119.1
C38 C37 C36 118.6(3)
C38 C37 C40 121.7(3)
C36 C37 C40 119.5(3)
C35 C36 C37 121.6(3)
C35 C36 H36 119.2
C37 C36 H36 119.2
C36 C35 C34 120.2(3)
C36 C35 H35 119.9
C34 C35 H35 119.9
C35 C34 C39 119.7(3)
C35 C34 C33 123.8(3)
C39 C34 C33 116.4(2)
C10 C33 O2 110.9(2)
C10 C33 C34 123.9(3)
O2 C33 C34 125.0(2)
O6 C32 H32A 109.5
O6 C32 H32B 109.5
H32A C32 H32B 109.5
O6 C32 H32C 109.5
H32A C32 H32C 109.5
H32B C32 H32C 109.5
O5 C31 H31A 109.5
O5 C31 H31B 109.5
H31A C31 H31B 109.5
O5 C31 H31C 109.5
H31A C31 H31C 109.5
H31B C31 H31C 109.5
C29 C30 O2 124.8(2)
C29 C30 C9 123.6(3)
O2 C30 C9 111.6(2)
C30 C29 C28 114.9(3)
C30 C29 H29 122.6
C28 C29 H29 122.6
O6 C28 C29 122.9(2)
O6 C28 C27 114.2(2)
C29 C28 C27 122.8(3)
O5 C27 C8 121.9(2)
O5 C27 C28 116.9(2)
C8 C27 C28 121.0(2)
C23 C26 H26A 109.5
C23 C26 H26B 109.5
H26A C26 H26B 109.5
C23 C26 H26C 109.5
H26A C26 H26C 109.5
H26B C26 H26C 109.5
C23 C25 H25A 109.5
C23 C25 H25B 109.5
H25A C25 H25B 109.5
C23 C25 H25C 109.5
H25A C25 H25C 109.5
H25B C25 H25C 109.5
C23 C24 H24A 109.5
C23 C24 H24B 109.5
H24A C24 H24B 109.5
C23 C24 H24C 109.5
H24A C24 H24C 109.5
H24B C24 H24C 109.5
C24 C23 C26 112.1(4)
C24 C23 C25 107.5(4)
C26 C23 C25 106.6(3)
C24 C23 C20 109.0(3)
C26 C23 C20 110.4(3)
C25 C23 C20 111.3(3)
C17 C22 C21 120.6(2)
C17 C22 H22 119.7
C21 C22 H22 119.7
C20 C21 C22 122.2(3)
C20 C21 H21 118.9
C22 C21 H21 118.9
C14 O4 C01C 118.1(3)
C3 C4 C39 121.8(3)
C3 C4 C5 108.5(2)
C39 C4 C5 129.4(2)
C27 O5 C31 114.7(2)
F1 C5 F2 104.8(3)
F1 C5 C4 113.3(3)
F2 C5 C4 114.3(2)
F1 C5 C1 109.7(2)
F2 C5 C1 109.8(3)
C4 C5 C1 104.9(2)
C27 C8 C9 116.1(2)
C27 C8 C7 123.8(2)
C9 C8 C7 119.6(2)
O1 C7 C8 107.45(19)
O1 C7 C17 107.38(19)
C8 C7 C17 108.04(19)
O1 C7 C6 103.48(19)
C8 C7 C6 121.9(2)
C17 C7 C6 107.8(2)
C2 C6 C11 128.1(2)
C2 C6 C7 128.6(2)
C11 C6 C7 103.2(2)
C28 O6 C32 117.9(3)
C30 C9 C8 121.6(2)
C30 C9 C10 104.6(2)
C8 C9 C10 133.8(2)
C33 C10 C3 119.5(2)
C33 C10 C9 108.0(2)
C3 C10 C9 132.0(2)
C16 C11 C12 117.9(2)
C16 C11 C6 108.1(2)
C12 C11 C6 134.0(3)
O3 C13 C12 124.2(3)
O3 C13 C14 115.2(2)
C12 C13 C14 120.6(3)
O4 C14 C15 124.6(3)
O4 C14 C13 114.8(3)
C15 C14 C13 120.5(2)
C14 C15 C16 117.1(3)
C14 C15 H15 121.4
C16 C15 H15 121.4
O1 C16 C11 113.4(2)
O1 C16 C15 122.3(3)
C11 C16 C15 124.3(3)
C18 C17 C22 117.6(2)
C18 C17 C7 120.1(2)
C22 C17 C7 122.3(2)
C17 C18 C19 121.4(3)
C17 C18 H18 119.3
C19 C18 H18 119.3
C20 C19 C18 121.6(3)
C20 C19 H19 119.2
C18 C19 H19 119.2
O4 C01C H01A 109.5
O4 C01C H01B 109.5
H01A C01C H01B 109.5
O4 C01C H01C 109.5
H01A C01C H01C 109.5
H01B C01C H01C 109.5
O3 C01D H01D 109.5
O3 C01D H01E 109.5
H01D C01D H01E 109.5
O3 C01D H01F 109.5
H01D C01D H01F 109.5
H01E C01D H01F 109.5
C21 C20 C19 116.5(2)
C21 C20 C23 122.1(3)
C19 C20 C23 121.4(3)
C13 C12 C11 119.6(3)
C13 C12 H12 120.2
C11 C12 H12 120.2

loop_
_geom_bond_atom_site_label_1
_geom_bond_atom_site_label_2
_geom_bond_distance
C1 F3 1.351(3)
C1 F4 1.357(3)
C1 C2 1.495(4)
C1 C5 1.575(4)
O1 C16 1.368(3)
O1 C7 1.454(3)
F1 C5 1.348(4)
C2 C6 1.357(4)
C2 C3 1.444(3)
O2 C33 1.373(3)
O2 C30 1.386(3)
F2 C5 1.358(4)
O3 C13 1.363(3)
O3 C01D 1.404(5)
C3 C4 1.373(4)
C3 C10 1.399(4)
C40 C42 1.508(5)
C40 C41 1.515(5)
C40 C43 1.520(5)
C40 C37 1.539(4)
C41 H41A 0.9600
C41 H41B 0.9600
C41 H41C 0.9600
C42 H42A 0.9600
C42 H42B 0.9600
C42 H42C 0.9600
C43 H43A 0.9600
C43 H43B 0.9600
C43 H43C 0.9600
C44 C45 1.589(12)
C44 O7 1.643(13)
C44 H44A 0.9700
C44 H44B 0.9700
C45 H45A 0.9600
C45 H45B 0.9600
C45 H45C 0.9600
C39 C34 1.412(4)
C39 C38 1.417(4)
C39 C4 1.432(4)
C38 C37 1.378(4)
C38 H38 0.9300
C37 C36 1.401(4)
C36 C35 1.368(4)
C36 H36 0.9300
C35 C34 1.405(4)
C35 H35 0.9300
C34 C33 1.415(4)
C33 C10 1.366(3)
C32 O6 1.410(4)
C32 H32A 0.9600
C32 H32B 0.9600
C32 H32C 0.9600
C31 O5 1.428(4)
C31 H31A 0.9600
C31 H31B 0.9600
C31 H31C 0.9600
C30 C29 1.373(4)
C30 C9 1.388(4)
C29 C28 1.388(4)
C29 H29 0.9300
C28 O6 1.368(3)
C28 C27 1.414(4)
C27 O5 1.372(3)
C27 C8 1.384(4)
C26 C23 1.520(5)
C26 H26A 0.9600
C26 H26B 0.9600
C26 H26C 0.9600
C25 C23 1.532(5)
C25 H25A 0.9600
C25 H25B 0.9600
C25 H25C 0.9600
C24 C23 1.507(6)
C24 H24A 0.9600
C24 H24B 0.9600
C24 H24C 0.9600
C23 C20 1.533(4)
C22 C17 1.380(4)
C22 C21 1.388(4)
C22 H22 0.9300
C21 C20 1.382(4)
C21 H21 0.9300
O4 C14 1.356(3)
O4 C01C 1.415(4)
C4 C5 1.472(4)
C8 C9 1.397(4)
C8 C7 1.539(3)
C7 C17 1.543(3)
C7 C6 1.562(4)
C6 C11 1.447(3)
C9 C10 1.415(4)
C11 C16 1.372(4)
C11 C12 1.407(4)
C13 C12 1.380(4)
C13 C14 1.411(4)
C14 C15 1.378(4)
C15 C16 1.390(4)
C15 H15 0.9300
C17 C18 1.379(4)
C18 C19 1.386(4)
C18 H18 0.9300
C19 C20 1.383(4)
C19 H19 0.9300
C01C H01A 0.9600
C01C H01B 0.9600
C01C H01C 0.9600
C01D H01D 0.9600
C01D H01E 0.9600
C01D H01F 0.9600
C12 H12 0.9300
